data_4083500
loop_
_publ_author_name
'Han, Ying-Feng'
'Lin, Yue-Jian'
'Jia, Wei-Guo'
'Jin, Guo-Xin'

_publ_section_title
;
 Synthesis, Characterization, and Electrochemical Properties of Molecular
 Rectangles of Half-Sandwich Iridium Complexes Containing Bridging
 Chloranilate Ligands&#x2020;
;
_journal_issue 16
_journal_name_full Organometallics
_journal_page_first 4088
_journal_paper_doi 10.1021/om800426e
_journal_volume 27
_journal_year 2008
_chemical_formula_sum 'C51 H48 Br2 Cl4 F6 Ir2 N2 O10 S2'
_chemical_formula_weight 1713.05
_chemical_name_systematic
; 
 ? 
;
_space_group_IT_number 14
_symmetry_cell_setting monoclinic
_symmetry_space_group_name_Hall '-P 2yn'
_symmetry_space_group_name_H-M 'P 1 21/n 1'
_atom_sites_solution_hydrogens geom
_atom_sites_solution_primary direct
_atom_sites_solution_secondary difmap
_audit_creation_method SHELXL-97
_cell_angle_alpha 90.00
_cell_angle_beta 112.652(7)
_cell_angle_gamma 90.00
_cell_formula_units_Z 4
_cell_length_a 12.952(6)
_cell_length_b 35.774(16)
_cell_length_c 14.664(6)
_cell_measurement_reflns_used 992
_cell_measurement_temperature 173(2)
_cell_measurement_theta_max 21.712
_cell_measurement_theta_min 2.472
_cell_volume 6270(5)
_computing_cell_refinement 'Bruker SMART'
_computing_data_collection 'Bruker SMART'
_computing_data_reduction 'Bruker SHELXTL'
_computing_molecular_graphics 'Bruker SHELXTL'
_computing_publication_material 'Bruker SHELXTL'
_computing_structure_refinement 'SHELXL-97 (Sheldrick, 1997)'
_computing_structure_solution 'SHELXS-97 (Sheldrick, 1990)'
_diffrn_ambient_temperature 173(2)
_diffrn_measured_fraction_theta_full 0.997
_diffrn_measured_fraction_theta_max 0.997
_diffrn_measurement_device_type 'CCD area detector'
_diffrn_measurement_method 'phi and omega scans'
_diffrn_radiation_monochromator graphite
_diffrn_radiation_source 'fine-focus sealed tube'
_diffrn_radiation_type MoK\a
_diffrn_radiation_wavelength 0.71073
_diffrn_reflns_av_R_equivalents 0.0866
_diffrn_reflns_av_sigmaI/netI 0.1222
_diffrn_reflns_limit_h_max 15
_diffrn_reflns_limit_h_min -14
_diffrn_reflns_limit_k_max 35
_diffrn_reflns_limit_k_min -42
_diffrn_reflns_limit_l_max 17
_diffrn_reflns_limit_l_min -17
_diffrn_reflns_number 26220
_diffrn_reflns_theta_full 25.01
_diffrn_reflns_theta_max 25.01
_diffrn_reflns_theta_min 1.14
_diffrn_standards_decay_% 7.63
_exptl_absorpt_coefficient_mu 5.822
_exptl_absorpt_correction_T_max 0.5936
_exptl_absorpt_correction_T_min 0.4755
_exptl_absorpt_correction_type multi-scan
_exptl_absorpt_process_details sadabs
_exptl_crystal_colour red
_exptl_crystal_density_diffrn 1.815
_exptl_crystal_density_method 'not measured'
_exptl_crystal_description prism
_exptl_crystal_F_000 3304
_exptl_crystal_size_max 0.15
_exptl_crystal_size_mid 0.12
_exptl_crystal_size_min 0.10
_refine_diff_density_max 2.596
_refine_diff_density_min -1.924
_refine_diff_density_rms 0.231
_refine_ls_extinction_method none
_refine_ls_goodness_of_fit_ref 1.062
_refine_ls_hydrogen_treatment constr
_refine_ls_matrix_type full
_refine_ls_number_parameters 677
_refine_ls_number_reflns 11035
_refine_ls_number_restraints 22
_refine_ls_restrained_S_all 1.071
_refine_ls_R_factor_all 0.1297
_refine_ls_R_factor_gt 0.0861
_refine_ls_shift/su_max 0.001
_refine_ls_shift/su_mean 0.000
_refine_ls_structure_factor_coef Fsqd
_refine_ls_weighting_details 'calc w=1/[\s^2^(Fo^2^)+(0.0772P)^2^+91.3887P] where P=(Fo^2^+2Fc^2^)/3'
_refine_ls_weighting_scheme calc
_refine_ls_wR_factor_gt 0.1870
_refine_ls_wR_factor_ref 0.2024
_reflns_number_gt 7214
_reflns_number_total 11035
_reflns_threshold_expression >2sigma(I)
_cod_data_source_file om800426e-file001.cif
_cod_data_source_block '_compound_4b'
_cod_depositor_comments
;
The following automatic conversions were performed:

'_symmetry_cell_setting' value 'Monoclinic' changed to 'monoclinic'
according to
/usr/data/users/saulius/automatic-downloads/retrospective/ACS/lib/dictionaries/cif_core.dic
dictionary named 'cif_core.dic' version 2.4.2 from 2011-04-26.

Automatic conversion script
Id: cif_fix_values 2281 2013-09-26 08:29:07Z andrius 
;
_cod_original_sg_symbol_H-M P2(1)/n
_cod_database_code 4083500

loop_
_symmetry_equiv_pos_as_xyz
'x, y, z'
'-x+1/2, y+1/2, -z+1/2'
'-x, -y, -z'
'x-1/2, -y-1/2, z-1/2'

loop_
_atom_site_label
_atom_site_type_symbol
_atom_site_fract_x
_atom_site_fract_y
_atom_site_fract_z
_atom_site_U_iso_or_equiv
_atom_site_adp_type
_atom_site_occupancy
_atom_site_symmetry_multiplicity
_atom_site_calc_flag
_atom_site_refinement_flags
Ir1 Ir 0.38999(5) 0.426945(18) 0.31664(4) 0.02738(19) Uani 1 1 d .
Ir2 Ir 0.77835(6) 0.307430(19) 0.78695(5) 0.0337(2) Uani 1 1 d .
Br1 Br 1.15959(16) 0.59112(6) 0.44941(16) 0.0543(6) Uani 1 1 d .
Br2 Br 1.57445(19) 0.44307(8) 0.97941(17) 0.0695(7) Uani 1 1 d .
O1 O 0.4928(8) 0.3790(3) 0.3560(7) 0.025(2) Uani 1 1 d .
O2 O 0.4455(8) 0.4244(3) 0.4730(7) 0.026(2) Uani 1 1 d .
O3 O 0.7171(8) 0.3082(3) 0.6293(8) 0.032(3) Uani 1 1 d .
O4 O 0.6737(9) 0.3546(3) 0.7474(7) 0.028(3) Uani 1 1 d .
O5 O 0.7935(11) 0.4742(5) 0.1007(10) 0.078(5) Uani 1 1 d .
O6 O 0.910(2) 0.4283(7) 0.196(2) 0.205(17) Uani 1 1 d .
O7 O 0.9942(12) 0.4850(4) 0.1762(10) 0.065(4) Uani 1 1 d .
O8 O 0.7919(17) 0.1338(4) 0.0340(15) 0.119(7) Uiso 1 1 d D
O9 O 0.6804(18) 0.1909(6) -0.0533(14) 0.155(10) Uiso 1 1 d D
O10 O 0.720(4) 0.1766(11) 0.114(2) 0.47(4) Uiso 1 1 d D
Cl1 Cl 0.6524(3) 0.31462(11) 0.4095(3) 0.0328(9) Uani 1 1 d .
Cl2 Cl 0.5227(4) 0.42041(11) 0.6963(3) 0.0337(9) Uani 1 1 d .
N1 N 0.5414(10) 0.4558(4) 0.3430(9) 0.027(3) Uani 1 1 d .
N2 N 0.9014(10) 0.3428(4) 0.7731(10) 0.033(3) Uani 1 1 d .
S1 S 0.9028(5) 0.45952(17) 0.1356(4) 0.0614(16) Uani 1 1 d .
S2 S 0.7576(11) 0.1719(4) 0.0310(10) 0.200(6) Uiso 1 1 d D
F1 F 0.8295(17) 0.4164(7) -0.0056(19) 0.177(11) Uani 1 1 d D
F2 F 1.0113(17) 0.4267(10) 0.0498(18) 0.31(2) Uani 1 1 d D
F3 F 0.8943(18) 0.4690(12) -0.0405(14) 0.28(2) Uani 1 1 d D
F4 F 0.927(3) 0.2032(12) 0.035(3) 0.43(3) Uiso 1 1 d D
F5 F 0.8270(18) 0.2342(5) 0.1010(16) 0.157(8) Uiso 1 1 d D
F6 F 0.9262(15) 0.1821(6) 0.1812(14) 0.155(8) Uiso 1 1 d D
C1 C 0.5408(11) 0.3720(4) 0.4466(11) 0.022(3) Uani 1 1 d .
C2 C 0.5140(12) 0.3982(4) 0.5165(11) 0.027(4) Uani 1 1 d .
C3 C 0.5561(12) 0.3922(4) 0.6171(10) 0.021(3) Uani 1 1 d .
C4 C 0.6279(11) 0.3618(4) 0.6562(11) 0.024(3) Uani 1 1 d .
C5 C 0.6570(12) 0.3353(4) 0.5907(11) 0.026(4) Uani 1 1 d .
C6 C 0.6149(13) 0.3429(4) 0.4889(10) 0.027(4) Uani 1 1 d .
C7 C 0.6101(14) 0.4463(5) 0.2961(13) 0.039(4) Uani 1 1 d .
H7 H 0.5938 0.4243 0.2566 0.047 Uiso 1 1 calc R
C8 C 0.7037(14) 0.4675(5) 0.3038(13) 0.038(4) Uani 1 1 d .
H8 H 0.7479 0.4607 0.2676 0.046 Uiso 1 1 calc R
C9 C 0.7309(14) 0.4984(4) 0.3645(11) 0.031(4) Uani 1 1 d .
C10 C 0.6583(14) 0.5085(5) 0.4102(12) 0.040(4) Uani 1 1 d .
H10 H 0.6722 0.5305 0.4497 0.048 Uiso 1 1 calc R
C11 C 0.5656(12) 0.4864(5) 0.3979(10) 0.028(4) Uani 1 1 d .
H11 H 0.5177 0.4935 0.4302 0.033 Uiso 1 1 calc R
C12 C 0.8304(13) 0.5216(5) 0.3790(11) 0.029(4) Uani 1 1 d .
C13 C 0.8345(13) 0.5580(5) 0.4048(11) 0.030(4) Uani 1 1 d .
H13 H 0.7703 0.5691 0.4102 0.037 Uiso 1 1 calc R
C14 C 0.9325(14) 0.5806(5) 0.4244(12) 0.039(4) Uani 1 1 d .
H14 H 0.9323 0.6065 0.4390 0.047 Uiso 1 1 calc R
C15 C 1.0270(14) 0.5636(5) 0.4213(13) 0.042(5) Uani 1 1 d .
C16 C 1.0216(15) 0.5257(5) 0.3918(13) 0.044(5) Uani 1 1 d .
H16 H 1.0855 0.5141 0.3874 0.053 Uiso 1 1 calc R
C17 C 0.9260(13) 0.5061(5) 0.3700(14) 0.044(5) Uani 1 1 d .
H17 H 0.9231 0.4810 0.3478 0.052 Uiso 1 1 calc R
C18 C 0.9703(15) 0.3311(5) 0.7341(14) 0.045(5) Uani 1 1 d .
H18 H 0.9510 0.3089 0.6957 0.053 Uiso 1 1 calc R
C19 C 1.0686(15) 0.3484(5) 0.7441(13) 0.043(5) Uani 1 1 d .
H19 H 1.1154 0.3385 0.7135 0.052 Uiso 1 1 calc R
C20 C 1.0982(15) 0.3816(5) 0.8020(12) 0.038(4) Uani 1 1 d .
C21 C 1.0203(14) 0.3959(5) 0.8367(13) 0.041(5) Uani 1 1 d .
H21 H 1.0332 0.4192 0.8700 0.049 Uiso 1 1 calc R
C22 C 0.9251(14) 0.3762(5) 0.8229(14) 0.041(5) Uani 1 1 d .
H22 H 0.8736 0.3860 0.8485 0.049 Uiso 1 1 calc R
C23 C 1.2109(15) 0.3983(5) 0.8301(12) 0.039(4) Uani 1 1 d .
C24 C 1.2271(17) 0.4361(5) 0.8501(12) 0.045(5) Uani 1 1 d .
H24 H 1.1654 0.4525 0.8378 0.054 Uiso 1 1 calc R
C25 C 1.3389(17) 0.4498(6) 0.8897(12) 0.046(5) Uani 1 1 d .
H25 H 1.3536 0.4757 0.9025 0.055 Uiso 1 1 calc R
C26 C 1.4248(16) 0.4249(6) 0.9089(13) 0.049(5) Uani 1 1 d .
C27 C 1.4098(17) 0.3889(6) 0.8813(14) 0.054(5) Uani 1 1 d .
H27 H 1.4719 0.3732 0.8895 0.065 Uiso 1 1 calc R
C28 C 1.3055(16) 0.3758(6) 0.8418(13) 0.048(5) Uani 1 1 d .
H28 H 1.2941 0.3505 0.8209 0.057 Uiso 1 1 calc R
C29 C 0.2148(13) 0.4336(4) 0.2872(11) 0.029(4) Uiso 1 1 d .
C30 C 0.2602(11) 0.4674(4) 0.2568(9) 0.020(3) Uani 1 1 d .
C31 C 0.2972(13) 0.4553(4) 0.1830(10) 0.028(4) Uani 1 1 d .
C32 C 0.2839(14) 0.4166(5) 0.1672(11) 0.040(5) Uani 1 1 d .
C33 C 0.2285(14) 0.4030(5) 0.2325(10) 0.035(4) Uani 1 1 d .
C34 C 0.1632(13) 0.4327(5) 0.3625(11) 0.036(4) Uani 1 1 d .
H34A H 0.0815 0.4325 0.3290 0.054 Uiso 1 1 calc R
H34B H 0.1864 0.4549 0.4046 0.054 Uiso 1 1 calc R
H34C H 0.1879 0.4102 0.4033 0.054 Uiso 1 1 calc R
C35 C 0.2527(13) 0.5067(5) 0.2904(13) 0.035(4) Uani 1 1 d .
H35A H 0.3130 0.5218 0.2847 0.053 Uiso 1 1 calc R
H35B H 0.2599 0.5063 0.3594 0.053 Uiso 1 1 calc R
H35C H 0.1802 0.5175 0.2489 0.053 Uiso 1 1 calc R
C36 C 0.3481(16) 0.4810(5) 0.1306(13) 0.046(5) Uani 1 1 d .
H36A H 0.4103 0.4683 0.1211 0.070 Uiso 1 1 calc R
H36B H 0.3760 0.5036 0.1703 0.070 Uiso 1 1 calc R
H36C H 0.2913 0.4879 0.0661 0.070 Uiso 1 1 calc R
C37 C 0.3109(17) 0.3914(5) 0.0987(13) 0.051(5) Uani 1 1 d .
H37A H 0.2415 0.3838 0.0446 0.077 Uiso 1 1 calc R
H37B H 0.3498 0.3692 0.1347 0.077 Uiso 1 1 calc R
H37C H 0.3590 0.4046 0.0716 0.077 Uiso 1 1 calc R
C38 C 0.1856(16) 0.3640(5) 0.2381(15) 0.049(5) Uani 1 1 d .
H38A H 0.2017 0.3577 0.3072 0.073 Uiso 1 1 calc R
H38B H 0.2227 0.3461 0.2104 0.073 Uiso 1 1 calc R
H38C H 0.1046 0.3632 0.2003 0.073 Uiso 1 1 calc R
C39 C 0.8259(19) 0.2952(5) 0.9400(13) 0.052(6) Uani 1 1 d .
C40 C 0.7112(19) 0.2826(6) 0.8859(14) 0.056(6) Uani 1 1 d .
C41 C 0.7078(17) 0.2554(4) 0.8135(12) 0.042(5) Uani 1 1 d .
C42 C 0.8293(15) 0.2502(6) 0.8232(13) 0.047(5) Uani 1 1 d .
C43 C 0.8970(18) 0.2733(5) 0.9019(13) 0.054(6) Uani 1 1 d .
C44 C 0.865(2) 0.3223(7) 1.0263(14) 0.075(8) Uani 1 1 d .
H44A H 0.8184 0.3448 1.0087 0.113 Uiso 1 1 calc R
H44B H 0.9432 0.3291 1.0417 0.113 Uiso 1 1 calc R
H44C H 0.8584 0.3105 1.0841 0.113 Uiso 1 1 calc R
C45 C 0.616(2) 0.2990(7) 0.9027(18) 0.078(8) Uani 1 1 d .
H45A H 0.6323 0.3251 0.9230 0.117 Uiso 1 1 calc R
H45B H 0.6030 0.2850 0.9548 0.117 Uiso 1 1 calc R
H45C H 0.5489 0.2977 0.8415 0.117 Uiso 1 1 calc R
C46 C 0.6137(16) 0.2359(6) 0.7462(16) 0.061(6) Uani 1 1 d .
H46A H 0.5479 0.2523 0.7256 0.091 Uiso 1 1 calc R
H46B H 0.5996 0.2136 0.7785 0.091 Uiso 1 1 calc R
H46C H 0.6286 0.2285 0.6882 0.091 Uiso 1 1 calc R
C47 C 0.8667(16) 0.2235(5) 0.7639(16) 0.057(6) Uani 1 1 d .
H47A H 0.9378 0.2321 0.7623 0.086 Uiso 1 1 calc R
H47B H 0.8102 0.2223 0.6964 0.086 Uiso 1 1 calc R
H47C H 0.8768 0.1987 0.7941 0.086 Uiso 1 1 calc R
C48 C 1.0201(17) 0.2765(6) 0.9396(18) 0.075(8) Uani 1 1 d .
H48A H 1.0541 0.2567 0.9879 0.112 Uiso 1 1 calc R
H48B H 1.0431 0.3009 0.9713 0.112 Uiso 1 1 calc R
H48C H 1.0448 0.2741 0.8845 0.112 Uiso 1 1 calc R
C49 C 0.910(2) 0.4445(9) 0.026(3) 0.18(3) Uani 1 1 d D
C50 C 0.871(2) 0.2006(8) 0.090(2) 0.121(11) Uiso 1 1 d D
C51 C 0.289(5) 0.1319(12) 0.768(6) 0.28(4) Uani 1 1 d .
H51A H 0.3071 0.1091 0.7385 0.338 Uiso 1 1 calc R
H51B H 0.2662 0.1244 0.8221 0.338 Uiso 1 1 calc R
Cl3 Cl 0.183(2) 0.1565(7) 0.6791(16) 0.361(18) Uani 1 1 d .
Cl4 Cl 0.4094(19) 0.1619(7) 0.8140(17) 0.330(13) Uani 1 1 d .

loop_
_atom_site_aniso_label
_atom_site_aniso_U_11
_atom_site_aniso_U_22
_atom_site_aniso_U_33
_atom_site_aniso_U_23
_atom_site_aniso_U_13
_atom_site_aniso_U_12
Ir1 0.0265(3) 0.0337(4) 0.0224(3) 0.0103(3) 0.0100(3) 0.0082(3)
Ir2 0.0348(4) 0.0277(4) 0.0282(3) 0.0061(3) 0.0008(3) 0.0039(3)
Br1 0.0365(10) 0.0634(14) 0.0590(13) 0.0154(11) 0.0139(9) -0.0074(9)
Br2 0.0486(13) 0.0986(19) 0.0591(13) 0.0039(13) 0.0183(11) -0.0309(12)
O1 0.024(6) 0.038(6) 0.012(5) 0.005(5) 0.007(4) 0.009(5)
O2 0.023(5) 0.034(6) 0.026(5) 0.011(5) 0.015(5) 0.008(5)
O3 0.024(6) 0.026(6) 0.041(6) 0.006(5) 0.006(5) 0.009(5)
O4 0.032(6) 0.021(6) 0.019(5) -0.001(4) -0.002(5) 0.009(5)
O5 0.029(8) 0.151(16) 0.046(8) -0.006(9) 0.005(7) -0.014(9)
O6 0.16(2) 0.12(2) 0.20(3) 0.11(2) -0.08(2) -0.038(17)
O7 0.058(9) 0.069(10) 0.063(9) -0.016(8) 0.018(8) -0.020(8)
Cl1 0.034(2) 0.032(2) 0.033(2) -0.0029(17) 0.0124(18) 0.0055(17)
Cl2 0.045(2) 0.033(2) 0.0244(19) 0.0025(17) 0.0154(18) 0.0108(18)
N1 0.029(7) 0.035(8) 0.025(7) 0.006(6) 0.020(6) 0.000(6)
N2 0.021(7) 0.025(8) 0.041(8) 0.004(6) -0.002(6) 0.008(6)
S1 0.057(4) 0.066(4) 0.040(3) 0.006(3) -0.004(3) -0.010(3)
F1 0.111(15) 0.20(2) 0.21(2) -0.14(2) 0.047(15) 0.004(15)
F2 0.100(15) 0.52(5) 0.18(2) -0.23(3) -0.078(15) 0.17(2)
F3 0.116(17) 0.65(7) 0.090(14) 0.19(3) 0.070(13) 0.17(3)
C1 0.013(7) 0.027(8) 0.035(9) -0.007(7) 0.019(7) 0.002(6)
C2 0.019(8) 0.034(9) 0.031(9) 0.015(7) 0.016(7) 0.005(7)
C3 0.028(8) 0.017(8) 0.022(8) 0.002(6) 0.016(7) 0.008(6)
C4 0.007(7) 0.036(9) 0.022(8) -0.001(7) -0.003(6) -0.006(6)
C5 0.021(8) 0.026(9) 0.025(8) 0.002(7) 0.002(7) -0.006(7)
C6 0.030(9) 0.027(9) 0.017(8) -0.002(7) 0.003(7) 0.000(7)
C7 0.042(11) 0.032(10) 0.048(11) -0.006(8) 0.023(9) 0.013(8)
C8 0.043(11) 0.041(11) 0.050(11) -0.001(9) 0.040(9) 0.001(8)
C9 0.049(11) 0.026(9) 0.024(8) 0.010(7) 0.022(8) 0.019(8)
C10 0.044(11) 0.047(11) 0.024(9) 0.011(8) 0.007(8) -0.004(9)
C11 0.024(8) 0.048(11) 0.011(7) -0.007(7) 0.006(6) -0.001(7)
C12 0.032(9) 0.039(10) 0.019(8) 0.012(7) 0.014(7) 0.013(8)
C13 0.028(9) 0.041(10) 0.027(8) 0.014(8) 0.016(7) 0.000(7)
C14 0.040(11) 0.041(11) 0.038(10) 0.010(8) 0.018(8) 0.005(8)
C15 0.034(10) 0.056(13) 0.036(10) 0.016(9) 0.014(8) -0.002(9)
C16 0.035(11) 0.052(13) 0.042(11) -0.003(9) 0.012(9) -0.001(9)
C17 0.027(10) 0.047(12) 0.062(13) -0.001(10) 0.023(9) -0.002(8)
C18 0.035(11) 0.028(10) 0.062(13) -0.007(9) 0.010(10) 0.001(8)
C19 0.045(11) 0.034(10) 0.043(11) -0.006(9) 0.009(9) 0.002(9)
C20 0.043(11) 0.035(10) 0.024(9) 0.006(8) -0.001(8) -0.005(8)
C21 0.039(11) 0.026(10) 0.049(11) -0.008(8) 0.008(9) 0.012(8)
C22 0.031(10) 0.029(10) 0.061(12) -0.003(9) 0.015(9) 0.003(8)
C23 0.043(11) 0.052(12) 0.026(9) 0.001(8) 0.018(8) -0.014(9)
C24 0.059(13) 0.044(12) 0.030(9) 0.008(8) 0.017(9) -0.012(9)
C25 0.064(14) 0.044(12) 0.032(10) 0.005(9) 0.020(9) -0.020(10)
C26 0.042(11) 0.066(14) 0.032(10) 0.010(10) 0.006(8) -0.017(11)
C27 0.046(12) 0.071(16) 0.045(12) -0.013(11) 0.019(10) -0.017(11)
C28 0.052(13) 0.058(13) 0.040(11) -0.005(10) 0.026(10) 0.005(10)
C30 0.014(7) 0.037(9) 0.005(6) -0.001(6) 0.002(6) -0.003(6)
C31 0.033(9) 0.022(9) 0.014(7) 0.014(7) -0.008(7) 0.004(7)
C32 0.040(10) 0.060(13) 0.010(7) 0.013(8) -0.002(7) 0.030(9)
C33 0.042(10) 0.036(10) 0.010(8) -0.001(7) -0.011(7) 0.009(8)
C34 0.022(8) 0.059(12) 0.024(8) -0.005(8) 0.004(7) 0.000(8)
C35 0.022(9) 0.035(10) 0.051(11) 0.012(9) 0.018(8) 0.003(7)
C36 0.055(12) 0.043(11) 0.038(10) 0.025(9) 0.014(9) 0.012(9)
C37 0.070(14) 0.050(13) 0.035(10) 0.005(9) 0.022(10) 0.012(10)
C38 0.053(12) 0.032(11) 0.055(12) 0.006(9) 0.015(10) -0.002(9)
C39 0.083(16) 0.041(12) 0.021(9) 0.024(8) 0.006(10) 0.005(11)
C40 0.076(16) 0.058(14) 0.043(12) 0.042(11) 0.033(11) 0.011(11)
C41 0.075(14) 0.012(8) 0.030(9) 0.003(7) 0.010(9) -0.003(8)
C42 0.037(11) 0.054(13) 0.030(10) 0.024(9) -0.010(8) 0.001(9)
C43 0.075(15) 0.024(10) 0.032(10) 0.014(8) -0.012(10) 0.025(10)
C44 0.11(2) 0.071(16) 0.030(11) 0.004(11) 0.007(12) 0.029(14)
C45 0.10(2) 0.074(18) 0.077(17) 0.029(14) 0.051(15) 0.029(15)
C46 0.046(13) 0.055(14) 0.076(15) 0.026(12) 0.017(11) 0.009(10)
C47 0.044(12) 0.026(10) 0.083(16) 0.009(10) 0.004(11) 0.017(9)
C48 0.045(13) 0.058(15) 0.088(17) -0.003(13) -0.012(12) 0.009(11)
C49 0.046(17) 0.18(4) 0.23(4) -0.17(4) -0.05(2) 0.04(2)
C51 0.34(8) 0.09(3) 0.50(11) -0.07(5) 0.25(8) -0.13(4)
Cl3 0.56(4) 0.38(3) 0.28(2) 0.14(2) 0.31(3) 0.22(3)
Cl4 0.32(3) 0.40(3) 0.31(2) -0.09(2) 0.16(2) -0.16(2)

loop_
_atom_type_symbol
_atom_type_description
_atom_type_scat_dispersion_real
_atom_type_scat_dispersion_imag
_atom_type_scat_source
C C 0.0033 0.0016 'International Tables Vol C Tables 4.2.6.8 and 6.1.1.4'
H H 0.0000 0.0000 'International Tables Vol C Tables 4.2.6.8 and 6.1.1.4'
N N 0.0061 0.0033 'International Tables Vol C Tables 4.2.6.8 and 6.1.1.4'
O O 0.0106 0.0060 'International Tables Vol C Tables 4.2.6.8 and 6.1.1.4'
F F 0.0171 0.0103 'International Tables Vol C Tables 4.2.6.8 and 6.1.1.4'
S S 0.1246 0.1234 'International Tables Vol C Tables 4.2.6.8 and 6.1.1.4'
Cl Cl 0.1484 0.1585 'International Tables Vol C Tables 4.2.6.8 and 6.1.1.4'
Ir Ir -1.4442 7.9887 'International Tables Vol C Tables 4.2.6.8 and 6.1.1.4'
Br Br -0.2901 2.4595 'International Tables Vol C Tables 4.2.6.8 and 6.1.1.4'

loop_
_geom_angle_atom_site_label_1
_geom_angle_atom_site_label_2
_geom_angle_atom_site_label_3
_geom_angle
O1 Ir1 N1 84.5(4)
O1 Ir1 C31 135.6(5)
N1 Ir1 C31 95.2(5)
O1 Ir1 C32 103.3(5)
N1 Ir1 C32 117.3(6)
C31 Ir1 C32 38.6(6)
O1 Ir1 O2 75.8(4)
N1 Ir1 O2 85.4(4)
C31 Ir1 O2 148.6(5)
C32 Ir1 O2 157.2(6)
O1 Ir1 C30 167.8(5)
N1 Ir1 C30 105.8(5)
C31 Ir1 C30 38.7(6)
C32 Ir1 C30 66.4(6)
O2 Ir1 C30 111.0(4)
O1 Ir1 C29 130.5(5)
N1 Ir1 C29 144.5(6)
C31 Ir1 C29 65.4(6)
C32 Ir1 C29 66.4(6)
O2 Ir1 C29 96.5(5)
C30 Ir1 C29 40.6(6)
O1 Ir1 C33 101.8(5)
N1 Ir1 C33 157.8(5)
C31 Ir1 C33 65.3(6)
C32 Ir1 C33 40.6(7)
O2 Ir1 C33 116.8(5)
C30 Ir1 C33 66.2(6)
C29 Ir1 C33 38.1(6)
O4 Ir2 N2 85.5(5)
O4 Ir2 C39 110.5(7)
N2 Ir2 C39 107.6(7)
O4 Ir2 O3 76.1(4)
N2 Ir2 O3 82.4(5)
C39 Ir2 O3 168.1(6)
O4 Ir2 C40 97.6(7)
N2 Ir2 C40 146.2(7)
C39 Ir2 C40 39.9(8)
O3 Ir2 C40 131.1(7)
O4 Ir2 C42 159.3(6)
N2 Ir2 C42 115.1(6)
C39 Ir2 C42 66.9(8)
O3 Ir2 C42 103.3(6)
C40 Ir2 C42 66.8(8)
O4 Ir2 C43 148.8(6)
N2 Ir2 C43 94.4(7)
C39 Ir2 C43 40.0(8)
O3 Ir2 C43 134.9(6)
C40 Ir2 C43 66.0(9)
C42 Ir2 C43 38.3(7)
O4 Ir2 C41 117.8(6)
N2 Ir2 C41 156.7(6)
C39 Ir2 C41 66.8(7)
O3 Ir2 C41 101.4(5)
C40 Ir2 C41 38.6(7)
C42 Ir2 C41 41.6(7)
C43 Ir2 C41 66.4(8)
C1 O1 Ir1 116.9(9)
C2 O2 Ir1 116.8(9)
C5 O3 Ir2 114.3(10)
C4 O4 Ir2 116.5(10)
C11 N1 C7 117.8(14)
C11 N1 Ir1 120.0(10)
C7 N1 Ir1 121.7(11)
C18 N2 C22 117.7(15)
C18 N2 Ir2 121.4(12)
C22 N2 Ir2 119.7(12)
O6 S1 O5 110.0(15)
O6 S1 O7 113.5(11)
O5 S1 O7 117.9(11)
O6 S1 C49 109(2)
O5 S1 C49 100.8(10)
O7 S1 C49 104.6(13)
O9 S2 O8 125.8(13)
O9 S2 O10 108.5(13)
O8 S2 O10 106.2(13)
O9 S2 C50 109.2(15)
O8 S2 C50 111.0(14)
O10 S2 C50 90(2)
O1 C1 C6 126.5(13)
O1 C1 C2 116.3(13)
C6 C1 C2 117.2(13)
O2 C2 C3 124.0(14)
O2 C2 C1 114.1(13)
C3 C2 C1 121.8(13)
C2 C3 C4 118.9(13)
C2 C3 Cl2 122.3(11)
C4 C3 Cl2 118.8(11)
O4 C4 C3 123.9(14)
O4 C4 C5 114.7(13)
C3 C4 C5 121.4(13)
O3 C5 C6 123.8(15)
O3 C5 C4 118.2(13)
C6 C5 C4 118.0(14)
C1 C6 C5 122.5(14)
C1 C6 Cl1 117.3(11)
C5 C6 Cl1 120.2(12)
N1 C7 C8 122.6(16)
C9 C8 C7 119.1(15)
C8 C9 C10 117.8(16)
C8 C9 C12 122.4(14)
C10 C9 C12 119.8(15)
C11 C10 C9 119.8(17)
N1 C11 C10 122.7(15)
C13 C12 C17 117.6(16)
C13 C12 C9 121.3(14)
C17 C12 C9 121.1(16)
C12 C13 C14 122.3(16)
C15 C14 C13 118.1(17)
C14 C15 C16 119.3(17)
C14 C15 Br1 120.5(15)
C16 C15 Br1 120.1(14)
C17 C16 C15 120.2(18)
C16 C17 C12 122.2(18)
N2 C18 C19 125.0(17)
C18 C19 C20 117.7(18)
C21 C20 C19 117.2(17)
C21 C20 C23 121.9(16)
C19 C20 C23 120.8(17)
C22 C21 C20 119.9(17)
C21 C22 N2 122.1(17)
C24 C23 C28 118.3(17)
C24 C23 C20 120.3(18)
C28 C23 C20 121.3(18)
C23 C24 C25 118.0(19)
C26 C25 C24 118.6(19)
C27 C26 C25 123.5(19)
C27 C26 Br2 119.1(17)
C25 C26 Br2 117.4(16)
C28 C27 C26 118(2)
C27 C28 C23 122(2)
C33 C29 C30 108.2(14)
C33 C29 C34 126.5(16)
C30 C29 C34 125.3(14)
C33 C29 Ir1 71.0(10)
C30 C29 Ir1 69.0(8)
C34 C29 Ir1 125.9(11)
C31 C30 C29 105.6(13)
C31 C30 C35 128.5(14)
C29 C30 C35 125.5(13)
C31 C30 Ir1 70.1(8)
C29 C30 Ir1 70.4(8)
C35 C30 Ir1 129.7(10)
C32 C31 C30 112.0(14)
C32 C31 C36 124.7(16)
C30 C31 C36 123.3(15)
C32 C31 Ir1 70.8(8)
C30 C31 Ir1 71.2(8)
C36 C31 Ir1 124.1(11)
C31 C32 C33 106.1(14)
C31 C32 C37 131.6(17)
C33 C32 C37 122.3(17)
C31 C32 Ir1 70.6(9)
C33 C32 Ir1 70.9(8)
C37 C32 Ir1 125.1(12)
C29 C33 C32 108.1(15)
C29 C33 C38 123.8(17)
C32 C33 C38 128.0(16)
C29 C33 Ir1 70.9(9)
C32 C33 Ir1 68.5(9)
C38 C33 Ir1 129.1(11)
C40 C39 C43 106.6(18)
C40 C39 C44 126(2)
C43 C39 C44 127(2)
C40 C39 Ir2 70.7(9)
C43 C39 Ir2 71.3(10)
C44 C39 Ir2 127.9(14)
C41 C40 C39 110.3(19)
C41 C40 C45 127(2)
C39 C40 C45 122(2)
C41 C40 Ir2 71.7(11)
C39 C40 Ir2 69.4(10)
C45 C40 Ir2 122.2(14)
C46 C41 C40 129(2)
C46 C41 C42 125.4(18)
C40 C41 C42 106.1(17)
C46 C41 Ir2 127.0(13)
C40 C41 Ir2 69.8(10)
C42 C41 Ir2 68.5(10)
C43 C42 C47 127.6(18)
C43 C42 C41 107.1(18)
C47 C42 C41 125.1(16)
C43 C42 Ir2 71.3(10)
C47 C42 Ir2 127.0(13)
C41 C42 Ir2 69.9(9)
C42 C43 C39 109.8(19)
C42 C43 C48 126(2)
C39 C43 C48 124.1(18)
C42 C43 Ir2 70.4(10)
C39 C43 Ir2 68.7(9)
C48 C43 Ir2 126.0(16)
F3 C49 F2 112(4)
F3 C49 F1 111(3)
F2 C49 F1 106(3)
F3 C49 S1 117(2)
F2 C49 S1 107(2)
F1 C49 S1 103(3)
F4 C50 F5 112(3)
F4 C50 F6 115(3)
F5 C50 F6 112(2)
F4 C50 S2 108(2)
F5 C50 S2 105.7(19)
F6 C50 S2 102.7(18)
Cl3 C51 Cl4 108(3)

loop_
_geom_bond_atom_site_label_1
_geom_bond_atom_site_label_2
_geom_bond_distance
Ir1 O1 2.112(10)
Ir1 N1 2.116(13)
Ir1 C31 2.121(13)
Ir1 C32 2.123(15)
Ir1 O2 2.124(10)
Ir1 C30 2.135(14)
Ir1 C29 2.153(16)
Ir1 C33 2.155(16)
Ir2 O4 2.101(10)
Ir2 N2 2.106(14)
Ir2 C39 2.132(16)
Ir2 O3 2.136(11)
Ir2 C40 2.150(18)
Ir2 C42 2.155(19)
Ir2 C43 2.167(15)
Ir2 C41 2.175(17)
Br1 C15 1.881(18)
Br2 C26 1.925(18)
O1 C1 1.256(17)
O2 C2 1.280(17)
O3 C5 1.238(18)
O4 C4 1.264(17)
O5 S1 1.408(15)
O6 S1 1.41(2)
O7 S1 1.431(14)
O8 S2 1.430(9)
O9 S2 1.426(9)
O10 S2 1.481(10)
Cl1 C6 1.746(16)
Cl2 C3 1.715(14)
N1 C11 1.322(19)
N1 C7 1.36(2)
N2 C18 1.30(2)
N2 C22 1.37(2)
S1 C49 1.73(4)
S2 C50 1.72(3)
F1 C49 1.39(3)
F2 C49 1.37(3)
F3 C49 1.27(4)
F4 C50 1.27(3)
F5 C50 1.36(3)
F6 C50 1.42(3)
C1 C6 1.39(2)
C1 C2 1.52(2)
C2 C3 1.38(2)
C3 C4 1.40(2)
C4 C5 1.50(2)
C5 C6 1.40(2)
C7 C8 1.40(2)
C8 C9 1.38(2)
C9 C10 1.40(2)
C9 C12 1.48(2)
C10 C11 1.39(2)
C12 C13 1.35(2)
C12 C17 1.41(2)
C13 C14 1.44(2)
C14 C15 1.38(2)
C15 C16 1.42(3)
C16 C17 1.35(2)
C18 C19 1.37(2)
C19 C20 1.43(2)
C20 C21 1.39(2)
C20 C23 1.48(2)
C21 C22 1.36(2)
C23 C24 1.39(3)
C23 C28 1.42(3)
C24 C25 1.42(3)
C25 C26 1.37(3)
C26 C27 1.34(3)
C27 C28 1.33(3)
C29 C33 1.41(2)
C29 C30 1.49(2)
C29 C34 1.50(2)
C30 C31 1.41(2)
C30 C35 1.50(2)
C31 C32 1.40(2)
C31 C36 1.50(2)
C32 C33 1.48(3)
C32 C37 1.49(2)
C33 C38 1.51(2)
C39 C40 1.46(3)
C39 C43 1.47(3)
C39 C44 1.52(3)
C40 C41 1.43(3)
C40 C45 1.47(3)
C41 C46 1.42(3)
C41 C42 1.54(3)
C42 C43 1.42(3)
C42 C47 1.49(3)
C43 C48 1.48(3)
C51 Cl3 1.72(7)
C51 Cl4 1.79(5)
